data_1543103
loop_
_publ_author_name
'Tsoureas, Nikolaos'
'Kilpatrick, Alexander F. R.'
'Inman, Christopher J.'
'Cloke, F. Geoffrey N.'

_publ_section_title
;
 Steric control of redox events in organo-uranium chemistry: synthesis and
 characterisation of U(v) oxo and nitrido complexes
;
_journal_issue 7
_journal_name_full 'Chem. Sci.'
_journal_page_first 4624
_journal_paper_doi 10.1039/C6SC00632A
_journal_volume 7
_journal_year 2016
_chemical_formula_moiety 'C22 H41.50 N0.50 Na0.50 O Si U0.50'
_chemical_formula_sum 'C22 H41.5 N0.5 Na0.5 O Si U0.5'
_chemical_formula_weight 487.65
_chemical_name_systematic
;
 ?
;
_chemical_properties_physical 'Air-sensitive, Moisture-sensitive, Oxygen-sensitive'
_space_group_crystal_system monoclinic
_space_group_IT_number 11
_space_group_name_Hall '-P 2yb'
_space_group_name_H-M_alt 'P 1 21/m 1'
_symmetry_space_group_name_Hall '-P 2yb'
_symmetry_space_group_name_H-M 'P 1 21/m 1'
_atom_sites_solution_hydrogens geom
_audit_creation_method SHELXL-2013
_audit_update_record
;
2016-01-26 deposited with the CCDC.
2016-04-11 downloaded from the CCDC.
;
_cell_angle_alpha 90
_cell_angle_beta 95.2380(10)
_cell_angle_gamma 90
_cell_formula_units_Z 4
_cell_length_a 10.7251(2)
_cell_length_b 18.7626(3)
_cell_length_c 11.9516(2)
_cell_measurement_reflns_used 5838
_cell_measurement_temperature 173(2)
_cell_measurement_theta_max 71.4530
_cell_measurement_theta_min 4.1300
_cell_volume 2394.99(7)
_computing_cell_refinement
;
CrysAlisPro, Agilent Technologies,
Version 1.171.37.34i (release 04-08-2014 CrysAlis171 .NET)
(compiled Aug  4 2014,14:34:23)
;
_computing_data_collection
;
CrysAlisPro, Agilent Technologies,
Version 1.171.37.34i (release 04-08-2014 CrysAlis171 .NET)
(compiled Aug  4 2014,14:34:23)
;
_computing_data_reduction
;
CrysAlisPro, Agilent Technologies,
Version 1.171.37.34i (release 04-08-2014 CrysAlis171 .NET)
(compiled Aug  4 2014,14:34:23)
;
_computing_structure_refinement 'SHELXL-2013 (Sheldrick, 2013)'
_computing_structure_solution 'SHELXL-2013 (Sheldrick, 2013)'
_diffrn_ambient_temperature 173(2)
_diffrn_detector_area_resol_mean 16.1033
_diffrn_measured_fraction_theta_full 0.997
_diffrn_measured_fraction_theta_max 0.974
_diffrn_measurement_device_type 'Xcalibur, Eos, Gemini ultra'
_diffrn_measurement_method '\w scans'
_diffrn_radiation_type CuK\a
_diffrn_radiation_wavelength 1.54184
_diffrn_reflns_av_R_equivalents 0.0380
_diffrn_reflns_av_unetI/netI 0.0494
_diffrn_reflns_Laue_measured_fraction_full 0.997
_diffrn_reflns_Laue_measured_fraction_max 0.974
_diffrn_reflns_limit_h_max 9
_diffrn_reflns_limit_h_min -13
_diffrn_reflns_limit_k_max 22
_diffrn_reflns_limit_k_min -20
_diffrn_reflns_limit_l_max 14
_diffrn_reflns_limit_l_min -13
_diffrn_reflns_number 9704
_diffrn_reflns_point_group_measured_fraction_full 0.997
_diffrn_reflns_point_group_measured_fraction_max 0.974
_diffrn_reflns_theta_full 67.684
_diffrn_reflns_theta_max 71.569
_diffrn_reflns_theta_min 3.714
_diffrn_source 'sealed X-ray tube'
_exptl_absorpt_coefficient_mu 10.344
_exptl_absorpt_correction_T_max 1.00000
_exptl_absorpt_correction_T_min 0.49660
_exptl_absorpt_correction_type multi-scan
_exptl_absorpt_process_details
;
CrysAlisPro, Agilent Technologies,
Version 1.171.37.34i (release 04-08-2014 CrysAlis171 .NET)
(compiled Aug  4 2014,14:34:23)
Empirical absorption correction using spherical harmonics,
 implemented in SCALE3 ABSPACK scaling algorithm.
Empirical absorption correction using spherical harmonics,
 implemented in SCALE3 ABSPACK scaling algorithm.
;
_exptl_crystal_colour 'intense brown'
_exptl_crystal_density_diffrn 1.352
_exptl_crystal_density_method 'not measured'
_exptl_crystal_description Plate
_exptl_crystal_F_000 1002
_exptl_crystal_recrystallization_method 'Re-crystallisation from solvent: Et2O'
_exptl_crystal_size_max 0.250
_exptl_crystal_size_mid 0.150
_exptl_crystal_size_min 0.030
_refine_diff_density_max 1.540
_refine_diff_density_min -1.381
_refine_diff_density_rms 0.117
_refine_ls_extinction_method none
_refine_ls_goodness_of_fit_ref 1.032
_refine_ls_hydrogen_treatment constr
_refine_ls_matrix_type full
_refine_ls_number_parameters 237
_refine_ls_number_reflns 4694
_refine_ls_number_restraints 0
_refine_ls_restrained_S_all 1.032
_refine_ls_R_factor_all 0.0343
_refine_ls_R_factor_gt 0.0305
_refine_ls_shift/su_max 0.001
_refine_ls_shift/su_mean 0.000
_refine_ls_structure_factor_coef Fsqd
_refine_ls_weighting_details 'w=1/[\s^2^(Fo^2^)+(0.0359P)^2^+1.8726P] where P=(Fo^2^+2Fc^2^)/3'
_refine_ls_weighting_scheme calc
_refine_ls_wR_factor_gt 0.0728
_refine_ls_wR_factor_ref 0.0762
_reflns_Friedel_coverage 0.000
_reflns_number_gt 4318
_reflns_number_total 4694
_reflns_threshold_expression 'I > 2\s(I)'
_cod_data_source_file c6sc00632a2.cif
_cod_data_source_block 9
_cod_depositor_comments 'Adding full bibliography for 1543100--1543105.cif.'
_cod_original_formula_sum 'C22 H41.50 N0.50 Na0.50 O Si U0.50'
_cod_database_code 1543103
_shelx_space_group_comment
;
The symmetry employed for this shelxl refinement is uniquely defined
by the following loop, which should always be used as a source of
symmetry information in preference to the above space-group names.
They are only intended as comments.
;
_shelx_estimated_absorpt_t_min 0.182
_shelx_estimated_absorpt_t_max 0.747
_shelxl_version_number 2013-3

loop_
_space_group_symop_operation_xyz
'x, y, z'
'-x, y+1/2, -z'
'-x, -y, -z'
'x, -y-1/2, z'

loop_
_atom_site_label
_atom_site_type_symbol
_atom_site_fract_x
_atom_site_fract_y
_atom_site_fract_z
_atom_site_U_iso_or_equiv
_atom_site_adp_type
_atom_site_occupancy
_atom_site_site_symmetry_order
_atom_site_calc_flag
_atom_site_refinement_flags_posn
_atom_site_refinement_flags_adp
_atom_site_refinement_flags_occupancy
C1 C 0.7195(4) 0.7123(2) 0.2755(3) 0.0261(8) Uani 1 1 d . . .
H1 H 0.6402 0.6943 0.2466 0.031 Uiso 1 1 calc R U .
C2 C 0.8036(4) 0.6557(2) 0.3062(3) 0.0242(8) Uani 1 1 d . . .
C3 C 0.9262(4) 0.6583(2) 0.3637(4) 0.0293(9) Uani 1 1 d . . .
H3 H 0.9637 0.6124 0.3720 0.035 Uiso 1 1 calc R U .
C4 C 1.0046(4) 0.7125(3) 0.4109(3) 0.0298(9) Uani 1 1 d . . .
H4 H 1.0760 0.6937 0.4539 0.036 Uiso 1 1 calc R U .
C5 C 1.1283(4) 0.7881(3) 0.0593(4) 0.0322(9) Uani 1 1 d . . .
C6 C 1.1780(4) 0.8110(3) 0.1671(4) 0.0353(10) Uani 1 1 d . . .
C7 C 1.2114(6) 0.7500 0.2339(6) 0.0378(15) Uani 1 2 d S T P
C8 C 1.2909(7) 0.7500 0.3428(7) 0.051(2) Uani 1 2 d S T P
H8A H 1.2991 0.7012 0.3716 0.076 Uiso 0.5 1 calc R U P
H8B H 1.2519 0.7800 0.3970 0.076 Uiso 0.5 1 calc R U P
H8C H 1.3740 0.7689 0.3313 0.076 Uiso 0.5 1 calc R U P
C9 C 1.2068(6) 0.8866(3) 0.2012(5) 0.0506(13) Uani 1 1 d . . .
H9A H 1.2398 0.8879 0.2804 0.076 Uiso 1 1 calc R U .
H9B H 1.1301 0.9152 0.1909 0.076 Uiso 1 1 calc R U .
H9C H 1.2692 0.9061 0.1546 0.076 Uiso 1 1 calc R U .
C10 C 1.0948(5) 0.8338(3) -0.0415(4) 0.0463(13) Uani 1 1 d . . .
H10A H 1.0629 0.8037 -0.1048 0.069 Uiso 1 1 calc R U .
H10B H 1.1694 0.8594 -0.0612 0.069 Uiso 1 1 calc R U .
H10C H 1.0303 0.8681 -0.0247 0.069 Uiso 1 1 calc R U .
C11 C 0.6529(7) 0.5806(4) 0.0397(4) 0.0615(18) Uani 1 1 d . . .
H11A H 0.5671 0.5784 0.0617 0.092 Uiso 1 1 calc R U .
H11B H 0.6549 0.5611 -0.0362 0.092 Uiso 1 1 calc R U .
H11C H 0.6812 0.6303 0.0406 0.092 Uiso 1 1 calc R U .
C12 C 0.8736(6) 0.5387(3) 0.0885(5) 0.0556(16) Uani 1 1 d . . .
H12A H 0.9272 0.5101 0.1420 0.083 Uiso 1 1 calc R U .
H12B H 0.9039 0.5880 0.0896 0.083 Uiso 1 1 calc R U .
H12C H 0.8757 0.5189 0.0128 0.083 Uiso 1 1 calc R U .
C13 C 0.7387(6) 0.5372(3) 0.1216(4) 0.0438(12) Uani 1 1 d . . .
H13 H 0.7096 0.4866 0.1151 0.053 Uiso 1 1 calc R U .
C14 C 0.5634(4) 0.5669(3) 0.3050(4) 0.0347(10) Uani 1 1 d . . .
H14 H 0.5206 0.5998 0.2478 0.042 Uiso 1 1 calc R U .
C15 C 0.5408(5) 0.5982(3) 0.4201(5) 0.0506(14) Uani 1 1 d . . .
H15A H 0.5829 0.6444 0.4297 0.076 Uiso 1 1 calc R U .
H15B H 0.5742 0.5656 0.4795 0.076 Uiso 1 1 calc R U .
H15C H 0.4506 0.6045 0.4246 0.076 Uiso 1 1 calc R U .
C16 C 0.4978(5) 0.4941(3) 0.2871(6) 0.0524(15) Uani 1 1 d . . .
H16A H 0.5125 0.4753 0.2129 0.079 Uiso 1 1 calc R U .
H16B H 0.4076 0.4999 0.2917 0.079 Uiso 1 1 calc R U .
H16C H 0.5315 0.4607 0.3453 0.079 Uiso 1 1 calc R U .
C17 C 0.8295(5) 0.4944(2) 0.3610(4) 0.0345(10) Uani 1 1 d . . .
H17 H 0.9189 0.5029 0.3470 0.041 Uiso 1 1 calc R U .
C18 C 0.8241(5) 0.5027(3) 0.4881(4) 0.0455(12) Uani 1 1 d . . .
H18A H 0.8436 0.5521 0.5099 0.068 Uiso 1 1 calc R U .
H18B H 0.8852 0.4707 0.5278 0.068 Uiso 1 1 calc R U .
H18C H 0.7399 0.4907 0.5077 0.068 Uiso 1 1 calc R U .
C19 C 0.8010(6) 0.4168(3) 0.3261(6) 0.0549(15) Uani 1 1 d . . .
H19A H 0.8057 0.4117 0.2450 0.082 Uiso 1 1 calc R U .
H19B H 0.7168 0.4040 0.3448 0.082 Uiso 1 1 calc R U .
H19C H 0.8625 0.3851 0.3663 0.082 Uiso 1 1 calc R U .
C20 C 0.8108(9) 0.8774(4) -0.2579(6) 0.080(2) Uani 1 1 d . . .
H20A H 0.8374 0.9211 -0.2939 0.119 Uiso 1 1 calc R U .
H20B H 0.8476 0.8759 -0.1798 0.119 Uiso 1 1 calc R U .
H20C H 0.7192 0.8769 -0.2594 0.119 Uiso 1 1 calc R U .
C21 C 0.8536(8) 0.8138(4) -0.3201(5) 0.0647(18) Uani 1 1 d . . .
H21A H 0.8178 0.8156 -0.3994 0.078 Uiso 1 1 calc R U .
H21B H 0.9460 0.8143 -0.3190 0.078 Uiso 1 1 calc R U .
C22 C 0.4589(13) 0.7500 0.0300(11) 0.147(4) Uani 1 2 d S T P
H22A H 0.3856 0.7500 0.0733 0.221 Uiso 1 2 calc R U P
H22B H 0.5094 0.7926 0.0485 0.221 Uiso 0.5 1 calc R U P
H22C H 0.5094 0.7074 0.0485 0.221 Uiso 0.5 1 calc R U P
C23 C 0.4216(13) 0.7500 -0.0786(11) 0.147(4) Uani 1 2 d S T P
H23A H 0.3670 0.7923 -0.0921 0.177 Uiso 0.5 1 calc R U P
H23B H 0.3670 0.7077 -0.0921 0.177 Uiso 0.5 1 calc R U P
C24 C 0.4386(13) 0.7500 -0.2724(12) 0.147(4) Uani 1 2 d S T P
H24A H 0.3832 0.7077 -0.2782 0.177 Uiso 0.5 1 calc R U P
H24B H 0.3832 0.7923 -0.2782 0.177 Uiso 0.5 1 calc R U P
C25 C 0.4957(13) 0.7500 -0.3544(11) 0.147(4) Uani 1 2 d S T P
H25A H 0.4367 0.7500 -0.4221 0.221 Uiso 1 2 calc R U P
H25B H 0.5485 0.7074 -0.3540 0.221 Uiso 0.5 1 calc R U P
H25C H 0.5485 0.7926 -0.3540 0.221 Uiso 0.5 1 calc R U P
N1 N 0.8501(5) 0.7500 0.0519(4) 0.0342(12) Uani 1 2 d S T P
Na1 Na 0.7174(3) 0.7500 -0.1045(2) 0.0533(9) Uani 1 2 d S T P
Si1 Si 0.73458(11) 0.56408(6) 0.27437(9) 0.0264(2) Uani 1 1 d . . .
U1 U 0.93988(2) 0.7500 0.19018(2) 0.02174(7) Uani 1 2 d S T P
O1 O 0.8144(5) 0.7500 -0.2688(4) 0.0478(13) Uani 1 2 d S T P
O2 O 0.5006(6) 0.7500 -0.1614(5) 0.0578(15) Uani 1 2 d S T P

loop_
_atom_site_aniso_label
_atom_site_aniso_U_11
_atom_site_aniso_U_22
_atom_site_aniso_U_33
_atom_site_aniso_U_23
_atom_site_aniso_U_13
_atom_site_aniso_U_12
C1 0.026(2) 0.031(2) 0.0213(18) 0.0017(16) 0.0031(15) 0.0006(17)
C2 0.024(2) 0.0259(19) 0.0233(18) 0.0024(15) 0.0041(15) -0.0031(16)
C3 0.026(2) 0.033(2) 0.029(2) 0.0057(17) 0.0038(17) 0.0029(17)
C4 0.022(2) 0.039(2) 0.027(2) 0.0042(18) -0.0038(16) -0.0005(18)
C5 0.026(2) 0.037(2) 0.035(2) 0.0024(19) 0.0069(17) 0.0021(19)
C6 0.028(2) 0.038(3) 0.041(2) -0.002(2) 0.0063(18) -0.0036(19)
C7 0.028(3) 0.045(4) 0.039(4) 0.000 0.000(3) 0.000
C8 0.021(3) 0.079(6) 0.052(4) 0.000 -0.002(3) 0.000
C9 0.043(3) 0.042(3) 0.067(4) -0.007(3) 0.006(3) -0.010(2)
C10 0.047(3) 0.050(3) 0.044(3) 0.018(2) 0.011(2) 0.003(2)
C11 0.082(5) 0.070(4) 0.030(3) 0.005(3) -0.005(3) -0.017(4)
C12 0.075(4) 0.047(3) 0.050(3) -0.014(3) 0.032(3) -0.014(3)
C13 0.059(3) 0.041(3) 0.032(2) -0.006(2) 0.008(2) -0.012(2)
C14 0.027(2) 0.034(2) 0.043(3) 0.0141(19) 0.0047(19) -0.0016(18)
C15 0.043(3) 0.056(3) 0.056(3) 0.010(3) 0.023(3) 0.007(3)
C16 0.034(3) 0.041(3) 0.083(4) 0.012(3) 0.006(3) -0.009(2)
C17 0.035(2) 0.027(2) 0.041(2) 0.0077(19) 0.000(2) 0.0024(19)
C18 0.048(3) 0.049(3) 0.039(3) 0.015(2) 0.002(2) 0.009(2)
C19 0.057(4) 0.034(3) 0.073(4) -0.002(3) 0.003(3) 0.007(3)
C20 0.111(7) 0.073(5) 0.054(4) 0.003(4) 0.006(4) 0.021(5)
C21 0.082(5) 0.071(4) 0.042(3) 0.010(3) 0.014(3) 0.000(4)
C22 0.065(4) 0.304(14) 0.074(4) 0.000 0.015(3) 0.000
C23 0.065(4) 0.304(14) 0.074(4) 0.000 0.015(3) 0.000
C24 0.065(4) 0.304(14) 0.074(4) 0.000 0.015(3) 0.000
C25 0.065(4) 0.304(14) 0.074(4) 0.000 0.015(3) 0.000
N1 0.033(3) 0.045(3) 0.025(3) 0.000 0.005(2) 0.000
Na1 0.0385(15) 0.101(3) 0.0204(12) 0.000 0.0025(11) 0.000
Si1 0.0261(6) 0.0275(5) 0.0257(5) 0.0033(4) 0.0032(4) -0.0013(4)
U1 0.02063(10) 0.02537(11) 0.01939(10) 0.000 0.00273(6) 0.000
O1 0.049(3) 0.066(4) 0.031(2) 0.000 0.013(2) 0.000
O2 0.051(3) 0.075(4) 0.046(3) 0.000 -0.002(3) 0.000

loop_
_atom_type_symbol
_atom_type_description
_atom_type_scat_dispersion_real
_atom_type_scat_dispersion_imag
_atom_type_scat_source
C C 0.0181 0.0091 'International Tables Vol C Tables 4.2.6.8 and 6.1.1.4'
H H 0.0000 0.0000 'International Tables Vol C Tables 4.2.6.8 and 6.1.1.4'
N N 0.0311 0.0180 'International Tables Vol C Tables 4.2.6.8 and 6.1.1.4'
Na Na 0.1353 0.1239 'International Tables Vol C Tables 4.2.6.8 and 6.1.1.4'
Si Si 0.2541 0.3302 'International Tables Vol C Tables 4.2.6.8 and 6.1.1.4'
U U -4.3638 13.4090 'International Tables Vol C Tables 4.2.6.8 and 6.1.1.4'
O O 0.0492 0.0322 'International Tables Vol C Tables 4.2.6.8 and 6.1.1.4'

loop_
_geom_angle_atom_site_label_1
_geom_angle_atom_site_label_2
_geom_angle_atom_site_label_3
_geom_angle
_geom_angle_site_symmetry_1
_geom_angle_site_symmetry_3
C1 C1 C2 138.4(2) 4_575 .
C1 C1 U1 75.10(9) 4_575 .
C2 C1 U1 75.0(2) . .
C1 C1 H1 110.8 4_575 .
C2 C1 H1 110.8 . .
U1 C1 H1 136.6 . .
C1 C2 C3 129.4(4) . .
C1 C2 Si1 113.5(3) . .
C3 C2 Si1 116.9(3) . .
C1 C2 U1 75.1(2) . .
C3 C2 U1 73.3(2) . .
Si1 C2 U1 134.25(19) . .
C4 C3 C2 135.1(4) . .
C4 C3 U1 77.0(2) . .
C2 C3 U1 76.4(2) . .
C4 C3 H3 112.4 . .
C2 C3 H3 112.4 . .
U1 C3 H3 127.1 . .
C3 C4 C4 136.4(2) . 4_575
C3 C4 U1 73.2(2) . .
C4 C4 U1 75.21(10) 4_575 .
C3 C4 H4 111.8 . .
C4 C4 H4 111.8 4_575 .
U1 C4 H4 137.1 . .
C6 C5 C5 107.7(3) . 4_575
C6 C5 C10 127.0(5) . .
C5 C5 C10 125.0(3) 4_575 .
C6 C5 U1 78.3(3) . .
C5 C5 U1 75.00(10) 4_575 .
C10 C5 U1 118.1(3) . .
C5 C6 C7 108.8(4) . .
C5 C6 C9 125.8(5) . .
C7 C6 C9 124.9(5) . .
C5 C6 U1 72.5(3) . .
C7 C6 U1 78.7(3) . .
C9 C6 U1 121.3(3) . .
C6 C7 C6 107.1(6) 4_575 .
C6 C7 C8 125.8(3) 4_575 .
C6 C7 C8 125.8(3) . .
C6 C7 U1 72.7(3) 4_575 .
C6 C7 U1 72.7(3) . .
C8 C7 U1 129.8(5) . .
C7 C8 H8A 109.5 . .
C7 C8 H8B 109.5 . .
H8A C8 H8B 109.5 . .
C7 C8 H8C 109.5 . .
H8A C8 H8C 109.5 . .
H8B C8 H8C 109.5 . .
C6 C9 H9A 109.5 . .
C6 C9 H9B 109.5 . .
H9A C9 H9B 109.5 . .
C6 C9 H9C 109.5 . .
H9A C9 H9C 109.5 . .
H9B C9 H9C 109.5 . .
C5 C10 H10A 109.5 . .
C5 C10 H10B 109.5 . .
H10A C10 H10B 109.5 . .
C5 C10 H10C 109.5 . .
H10A C10 H10C 109.5 . .
H10B C10 H10C 109.5 . .
C13 C11 H11A 109.5 . .
C13 C11 H11B 109.5 . .
H11A C11 H11B 109.5 . .
C13 C11 H11C 109.5 . .
H11A C11 H11C 109.5 . .
H11B C11 H11C 109.5 . .
C13 C12 H12A 109.5 . .
C13 C12 H12B 109.5 . .
H12A C12 H12B 109.5 . .
C13 C12 H12C 109.5 . .
H12A C12 H12C 109.5 . .
H12B C12 H12C 109.5 . .
C11 C13 C12 110.7(5) . .
C11 C13 Si1 114.4(4) . .
C12 C13 Si1 110.4(4) . .
C11 C13 H13 107.0 . .
C12 C13 H13 107.0 . .
Si1 C13 H13 107.0 . .
C15 C14 C16 110.8(4) . .
C15 C14 Si1 114.6(4) . .
C16 C14 Si1 112.6(4) . .
C15 C14 H14 106.0 . .
C16 C14 H14 106.0 . .
Si1 C14 H14 106.0 . .
C14 C15 H15A 109.5 . .
C14 C15 H15B 109.5 . .
H15A C15 H15B 109.5 . .
C14 C15 H15C 109.5 . .
H15A C15 H15C 109.5 . .
H15B C15 H15C 109.5 . .
C14 C16 H16A 109.5 . .
C14 C16 H16B 109.5 . .
H16A C16 H16B 109.5 . .
C14 C16 H16C 109.5 . .
H16A C16 H16C 109.5 . .
H16B C16 H16C 109.5 . .
C18 C17 C19 109.9(4) . .
C18 C17 Si1 113.7(3) . .
C19 C17 Si1 114.8(4) . .
C18 C17 H17 105.9 . .
C19 C17 H17 105.9 . .
Si1 C17 H17 105.9 . .
C17 C18 H18A 109.5 . .
C17 C18 H18B 109.5 . .
H18A C18 H18B 109.5 . .
C17 C18 H18C 109.5 . .
H18A C18 H18C 109.5 . .
H18B C18 H18C 109.5 . .
C17 C19 H19A 109.5 . .
C17 C19 H19B 109.5 . .
H19A C19 H19B 109.5 . .
C17 C19 H19C 109.5 . .
H19A C19 H19C 109.5 . .
H19B C19 H19C 109.5 . .
C21 C20 H20A 109.5 . .
C21 C20 H20B 109.5 . .
H20A C20 H20B 109.5 . .
C21 C20 H20C 109.5 . .
H20A C20 H20C 109.5 . .
H20B C20 H20C 109.5 . .
O1 C21 C20 109.8(5) . .
O1 C21 H21A 109.7 . .
C20 C21 H21A 109.7 . .
O1 C21 H21B 109.7 . .
C20 C21 H21B 109.7 . .
H21A C21 H21B 108.2 . .
C23 C22 H22A 109.5 . .
C23 C22 H22B 109.5 . .
H22A C22 H22B 109.5 . .
C23 C22 H22C 109.5 . .
H22A C22 H22C 109.5 . .
H22B C22 H22C 109.5 . .
C22 C23 O2 124.1(13) . .
C22 C23 H23A 106.3 . .
O2 C23 H23A 106.3 . .
C22 C23 H23B 106.3 . .
O2 C23 H23B 106.3 . .
H23A C23 H23B 106.4 . .
C25 C24 O2 121.9(14) . .
C25 C24 H24A 106.9 . .
O2 C24 H24A 106.9 . .
C25 C24 H24B 106.9 . .
O2 C24 H24B 106.9 . .
H24A C24 H24B 106.7 . .
C24 C25 H25A 109.5 . .
C24 C25 H25B 109.5 . .
H25A C25 H25B 109.5 . .
C24 C25 H25C 109.5 . .
H25A C25 H25C 109.5 . .
H25B C25 H25C 109.5 . .
U1 N1 Na1 172.4(3) . .
N1 Na1 O1 114.1(2) . .
N1 Na1 O2 140.6(2) . .
O1 Na1 O2 105.3(2) . .
N1 Na1 U1 3.44(14) . .
O1 Na1 U1 117.56(17) . .
O2 Na1 U1 137.14(18) . .
C2 Si1 C13 113.0(2) . .
C2 Si1 C17 109.4(2) . .
C13 Si1 C17 106.4(2) . .
C2 Si1 C14 107.6(2) . .
C13 Si1 C14 107.4(2) . .
C17 Si1 C14 113.1(2) . .
N1 U1 C3 128.95(14) . 4_575
N1 U1 C3 128.95(14) . .
C3 U1 C3 78.88(19) 4_575 .
N1 U1 C2 101.23(16) . .
C3 U1 C2 87.39(13) 4_575 .
C3 U1 C2 30.30(12) . .
N1 U1 C2 101.23(15) . 4_575
C3 U1 C2 30.30(12) 4_575 4_575
C3 U1 C2 87.39(13) . 4_575
C2 U1 C2 80.13(18) . 4_575
N1 U1 C1 86.31(18) . 4_575
C3 U1 C1 56.26(12) 4_575 4_575
C3 U1 C1 76.78(13) . 4_575
C2 U1 C1 57.61(13) . 4_575
C2 U1 C1 29.93(12) 4_575 4_575
N1 U1 C1 86.31(19) . .
C3 U1 C1 76.78(13) 4_575 .
C3 U1 C1 56.26(12) . .
C2 U1 C1 29.93(12) . .
C2 U1 C1 57.61(13) 4_575 .
C1 U1 C1 29.80(18) 4_575 .
N1 U1 C4 157.99(16) . 4_575
C3 U1 C4 29.77(13) 4_575 4_575
C3 U1 C4 57.06(14) . 4_575
C2 U1 C4 77.33(13) . 4_575
C2 U1 C4 56.77(12) 4_575 4_575
C1 U1 C4 74.31(12) 4_575 4_575
C1 U1 C4 82.00(12) . 4_575
N1 U1 C4 157.99(16) . .
C3 U1 C4 57.06(14) 4_575 .
C3 U1 C4 29.76(13) . .
C2 U1 C4 56.77(12) . .
C2 U1 C4 77.33(13) 4_575 .
C1 U1 C4 82.00(12) 4_575 .
C1 U1 C4 74.30(12) . .
C4 U1 C4 29.6(2) 4_575 .
N1 U1 C5 80.86(19) . .
C3 U1 C5 111.28(14) 4_575 .
C3 U1 C5 133.76(13) . .
C2 U1 C5 154.51(13) . .
C2 U1 C5 124.72(13) 4_575 .
C1 U1 C5 147.35(13) 4_575 .
C1 U1 C5 167.17(13) . .
C4 U1 C5 110.04(13) 4_575 .
C4 U1 C5 118.34(13) . .
N1 U1 C5 80.86(19) . 4_575
C3 U1 C5 133.76(13) 4_575 4_575
C3 U1 C5 111.28(14) . 4_575
C2 U1 C5 124.72(13) . 4_575
C2 U1 C5 154.51(13) 4_575 4_575
C1 U1 C5 167.17(13) 4_575 4_575
C1 U1 C5 147.35(13) . 4_575
C4 U1 C5 118.34(13) 4_575 4_575
C4 U1 C5 110.04(13) . 4_575
C5 U1 C5 30.0(2) . 4_575
N1 U1 C6 108.41(19) . 4_575
C3 U1 C6 116.30(14) 4_575 4_575
C3 U1 C6 86.01(14) . 4_575
C2 U1 C6 108.33(13) . 4_575
C2 U1 C6 146.49(13) 4_575 4_575
C1 U1 C6 162.20(13) 4_575 4_575
C1 U1 C6 138.13(13) . 4_575
C4 U1 C6 92.63(13) 4_575 4_575
C4 U1 C6 80.79(13) . 4_575
C5 U1 C6 48.42(14) . 4_575
C5 U1 C6 29.25(13) 4_575 4_575
C21 O1 C21 114.1(7) . 4_575
C21 O1 Na1 122.7(3) . .
C21 O1 Na1 122.7(3) 4_575 .
C23 O2 C24 114.0(9) . .
C23 O2 Na1 116.9(7) . .
C24 O2 Na1 129.0(7) . .

loop_
_geom_bond_atom_site_label_1
_geom_bond_atom_site_label_2
_geom_bond_distance
_geom_bond_site_symmetry_2
C1 C1 1.415(9) 4_575
C1 C2 1.421(6) .
C1 U1 2.751(4) .
C1 H1 0.9500 .
C2 C3 1.427(6) .
C2 Si1 1.896(4) .
C2 U1 2.750(4) .
C3 C4 1.405(6) .
C3 U1 2.710(4) .
C3 H3 0.9500 .
C4 C4 1.408(9) 4_575
C4 U1 2.757(4) .
C4 H4 0.9500 .
C5 C6 1.414(6) .
C5 C5 1.428(10) 4_575
C5 C10 1.496(6) .
C5 U1 2.760(4) .
C6 C7 1.422(6) .
C6 C9 1.501(7) .
C6 U1 2.834(5) .
C7 C6 1.422(6) 4_575
C7 C8 1.489(9) .
C7 U1 2.911(7) .
C8 H8A 0.9800 .
C8 H8B 0.9800 .
C8 H8C 0.9800 .
C9 H9A 0.9800 .
C9 H9B 0.9800 .
C9 H9C 0.9800 .
C10 H10A 0.9800 .
C10 H10B 0.9800 .
C10 H10C 0.9800 .
C11 C13 1.518(8) .
C11 H11A 0.9800 .
C11 H11B 0.9800 .
C11 H11C 0.9800 .
C12 C13 1.535(8) .
C12 H12A 0.9800 .
C12 H12B 0.9800 .
C12 H12C 0.9800 .
C13 Si1 1.898(5) .
C13 H13 1.0000 .
C14 C15 1.535(7) .
C14 C16 1.543(7) .
C14 Si1 1.905(5) .
C14 H14 1.0000 .
C15 H15A 0.9800 .
C15 H15B 0.9800 .
C15 H15C 0.9800 .
C16 H16A 0.9800 .
C16 H16B 0.9800 .
C16 H16C 0.9800 .
C17 C18 1.533(7) .
C17 C19 1.539(7) .
C17 Si1 1.904(5) .
C17 H17 1.0000 .
C18 H18A 0.9800 .
C18 H18B 0.9800 .
C18 H18C 0.9800 .
C19 H19A 0.9800 .
C19 H19B 0.9800 .
C19 H19C 0.9800 .
C20 C21 1.502(10) .
C20 H20A 0.9800 .
C20 H20B 0.9800 .
C20 H20C 0.9800 .
C21 O1 1.425(7) .
C21 H21A 0.9900 .
C21 H21B 0.9900 .
C22 C23 1.323(17) .
C22 H22A 0.9800 .
C22 H22B 0.9800 .
C22 H22C 0.9800 .
C23 O2 1.360(14) .
C23 H23A 0.9900 .
C23 H23B 0.9900 .
C24 C25 1.203(18) .
C24 O2 1.429(14) .
C24 H24A 0.9900 .
C24 H24B 0.9900 .
C25 H25A 0.9800 .
C25 H25B 0.9800 .
C25 H25C 0.9800 .
N1 U1 1.835(5) .
N1 Na1 2.244(6) .
Na1 O1 2.304(6) .
Na1 O2 2.362(7) .
Na1 U1 4.070(3) .
U1 C3 2.710(4) 4_575
U1 C2 2.750(4) 4_575
U1 C1 2.751(4) 4_575
U1 C4 2.757(4) 4_575
U1 C5 2.760(4) 4_575
U1 C6 2.834(5) 4_575
O1 C21 1.425(7) 4_575

loop_
_geom_torsion_atom_site_label_1
_geom_torsion_atom_site_label_2
_geom_torsion_atom_site_label_3
_geom_torsion_atom_site_label_4
_geom_torsion
_geom_torsion_site_symmetry_1
_geom_torsion_site_symmetry_4
C1 C1 C2 C3 7.6(6) 4_575 .
U1 C1 C2 C3 52.9(4) . .
C1 C1 C2 Si1 -177.50(12) 4_575 .
U1 C1 C2 Si1 -132.2(2) . .
C1 C1 C2 U1 -45.3(3) 4_575 .
C1 C2 C3 C4 1.6(8) . .
Si1 C2 C3 C4 -173.2(4) . .
U1 C2 C3 C4 55.2(5) . .
C1 C2 C3 U1 -53.5(4) . .
Si1 C2 C3 U1 131.7(3) . .
C2 C3 C4 C4 -9.6(7) . 4_575
U1 C3 C4 C4 45.3(3) . 4_575
C2 C3 C4 U1 -55.0(5) . .
C5 C5 C6 C7 1.1(5) 4_575 .
C10 C5 C6 C7 -172.5(5) . .
U1 C5 C6 C7 71.1(4) . .
C5 C5 C6 C9 173.7(4) 4_575 .
C10 C5 C6 C9 0.1(8) . .
U1 C5 C6 C9 -116.4(5) . .
C5 C5 C6 U1 -69.91(11) 4_575 .
C10 C5 C6 U1 116.4(5) . .
C5 C6 C7 C6 -1.8(7) . 4_575
C9 C6 C7 C6 -174.5(4) . 4_575
U1 C6 C7 C6 65.0(5) . 4_575
C5 C6 C7 C8 166.1(6) . .
C9 C6 C7 C8 -6.6(10) . .
U1 C6 C7 C8 -127.0(7) . .
C5 C6 C7 U1 -66.9(3) . .
C9 C6 C7 U1 120.5(5) . .
C1 C2 Si1 C13 80.7(4) . .
C3 C2 Si1 C13 -103.6(4) . .
U1 C2 Si1 C13 -11.1(4) . .
C1 C2 Si1 C17 -160.8(3) . .
C3 C2 Si1 C17 14.8(4) . .
U1 C2 Si1 C17 107.3(3) . .
C1 C2 Si1 C14 -37.7(3) . .
C3 C2 Si1 C14 138.0(3) . .
U1 C2 Si1 C14 -129.5(3) . .
C11 C13 Si1 C2 -68.0(5) . .
C12 C13 Si1 C2 57.7(5) . .
C11 C13 Si1 C17 171.9(4) . .
C12 C13 Si1 C17 -62.4(4) . .
C11 C13 Si1 C14 50.5(5) . .
C12 C13 Si1 C14 176.2(4) . .
C20 C21 O1 C21 -178.4(4) . 4_575
C20 C21 O1 Na1 -5.5(9) . .
C22 C23 O2 C24 180.000(1) . .
C22 C23 O2 Na1 0.000(0) . .
C25 C24 O2 C23 180.000(2) . .
C25 C24 O2 Na1 0.000(2) . .
